data_2021582
loop_
_publ_author_name
'Wilson, Kylie M.'
'Swartout, John W.'
'Touchton, Henry A.'
'Lambert, Erica N.'
'Johnstone, James E.'
'Archambeau, Ashley K.'
'Marolf, David M.'
'Mikeska, Emily R.'
'Lynch, Vincent M.'
'Nesterov, Vladimir N.'
'Reinheimer, Eric W.'
'Powell, Gregory L.'
'Powell, Cynthia B.'

_publ_section_title
;
 Asymmetric diosmium sawhorse complexes
;
_journal_coeditor_code YP3178
_journal_issue 5
_journal_name_full 'Acta Crystallographica Section C'
_journal_page_first 529
_journal_page_last 537
_journal_paper_doi 10.1107/S2053229619004236
_journal_volume 75
_journal_year 2019
_chemical_formula_iupac '[Os2 (C2 H3 O2)2 (C21 H21 P1) (C O)5]'
_chemical_formula_moiety 'C30 H27 O9 Os2 P'
_chemical_formula_sum 'C30 H27 O9 Os2 P'
_chemical_formula_weight 942.88
_chemical_name_systematic
Bis(\m-acetato-1\k<i>O</i>:2\k<i>O</i>')pentacarbonyl-1\k^2^<i>C</i>,2\k^3^<i>C</i>-[tris(4-methylphenyl)phosphane-1\k<i>P</i>]diosmium(<i>Os</i>---<i>Os</i>)
_space_group_crystal_system triclinic
_space_group_IT_number 2
_space_group_name_Hall '-P 1'
_space_group_name_H-M_alt 'P -1'
_symmetry_space_group_name_Hall '-P 1'
_symmetry_space_group_name_H-M 'P -1'
_atom_sites_solution_hydrogens geom
_audit_creation_method SHELXL-2013
_cell_angle_alpha 82.813(6)
_cell_angle_beta 89.157(8)
_cell_angle_gamma 89.457(9)
_cell_formula_units_Z 2
_cell_length_a 10.452(4)
_cell_length_b 11.229(4)
_cell_length_c 13.045(5)
_cell_measurement_reflns_used 4436
_cell_measurement_temperature 100(2)
_cell_measurement_theta_max 27.5
_cell_measurement_theta_min 1.8
_cell_volume 1518.8(10)
_computing_cell_refinement
;
CrystalClear (Rigaku, 2008)
;
_computing_data_collection
;
CrystalClear (Rigaku, 2008)
;
_computing_data_reduction
;
CrystalClear (Rigaku, 2008)
;
_computing_molecular_graphics
;
XP in SHELXTL/PC (Sheldrick, 1990)
;
_computing_publication_material
;
XP in SHELXTL/PC (Sheldrick, 1990)
;
_computing_structure_refinement
;
SHELXL2013 (Sheldrick, 2015a)
;
_computing_structure_solution
;
SIR97 (Altomare <i>et al.</i>,  1999)
;
_diffrn_ambient_temperature 100(2)
_diffrn_measured_fraction_theta_full 0.998
_diffrn_measured_fraction_theta_max 0.997
_diffrn_measurement_device_type 'Rigaku SCX-Mini Mercury 2+ CCD'
_diffrn_measurement_method \w-scans
_diffrn_radiation_type MoK\a
_diffrn_radiation_wavelength 0.71073
_diffrn_reflns_av_R_equivalents 0.0317
_diffrn_reflns_av_unetI/netI 0.0229
_diffrn_reflns_limit_h_max 13
_diffrn_reflns_limit_h_min -13
_diffrn_reflns_limit_k_max 14
_diffrn_reflns_limit_k_min -14
_diffrn_reflns_limit_l_max 16
_diffrn_reflns_limit_l_min -16
_diffrn_reflns_number 32350
_diffrn_reflns_theta_full 25.242
_diffrn_reflns_theta_max 27.444
_diffrn_reflns_theta_min 3.007
_diffrn_source 'sealed tube'
_exptl_absorpt_coefficient_mu 8.463
_exptl_absorpt_correction_T_max 1.00
_exptl_absorpt_correction_T_min 0.605
_exptl_absorpt_correction_type multi-scan
_exptl_absorpt_process_details
;
(ABSCOR; Higashi, 2001)
;
_exptl_crystal_colour colorless
_exptl_crystal_density_diffrn 2.062
_exptl_crystal_description prism
_exptl_crystal_F_000 892
_exptl_crystal_size_max 0.27
_exptl_crystal_size_mid 0.14
_exptl_crystal_size_min 0.12
_refine_diff_density_max 2.803
_refine_diff_density_min -1.047
_refine_ls_extinction_coef 0.00017(6)
_refine_ls_extinction_expression Fc^*^=kFc[1+0.001xFc^2^\l^3^/sin(2\q)]^-1/4^
_refine_ls_extinction_method
;
SHELXL2013 (Sheldrick, 2015a)
;
_refine_ls_goodness_of_fit_ref 1.024
_refine_ls_hydrogen_treatment constr
_refine_ls_matrix_type full
_refine_ls_number_parameters 385
_refine_ls_number_reflns 6915
_refine_ls_number_restraints 0
_refine_ls_restrained_S_all 1.024
_refine_ls_R_factor_all 0.0216
_refine_ls_R_factor_gt 0.0197
_refine_ls_shift/su_max 0.003
_refine_ls_shift/su_mean 0.000
_refine_ls_structure_factor_coef Fsqd
_refine_ls_weighting_details 'w=1/[\s^2^(Fo^2^)+(0.0130P)^2^+4.8780P] where P=(Fo^2^+2Fc^2^)/3'
_refine_ls_weighting_scheme calc
_refine_ls_wR_factor_gt 0.0442
_refine_ls_wR_factor_ref 0.0449
_reflns_number_gt 6534
_reflns_number_total 6915
_reflns_threshold_expression 'I > 2\s(I)'
_cod_data_source_file yp3178sup1.cif
_cod_data_source_block 3
_cod_depositor_comments 'Adding full bibliography for 2021580--2021587.cif.'
_cod_database_code 2021582
_cod_database_fobs_code 2021582
_shelx_space_group_comment
;
The symmetry employed for this shelxl refinement is uniquely defined
by the following loop, which should always be used as a source of
symmetry information in preference to the above space-group names.
They are only intended as comments.
;
_shelxl_version_number .2013

loop_
_space_group_symop_operation_xyz
'x, y, z'
'-x, -y, -z'

loop_
_atom_site_type_symbol
_atom_site_label
_atom_site_fract_x
_atom_site_fract_y
_atom_site_fract_z
_atom_site_U_iso_or_equiv
_atom_site_adp_type
_atom_site_calc_flag
_atom_site_occupancy
C C1 0.1347(3) 0.4868(3) 0.1894(2) 0.0127(6) Uani d 1
C C2 0.0634(3) 0.4462(3) 0.2789(2) 0.0145(6) Uani d 1
H H2 0.0367 0.5015 0.3245 0.017 Uiso calc 1
C C3 0.0318(3) 0.3263(3) 0.3013(2) 0.0157(6) Uani d 1
H H3 -0.0176 0.3007 0.3616 0.019 Uiso calc 1
C C4 0.0714(3) 0.2420(3) 0.2368(3) 0.0151(6) Uani d 1
C C5 0.1440(3) 0.2823(3) 0.1486(3) 0.0168(6) Uani d 1
H H5 0.1730 0.2264 0.1042 0.020 Uiso calc 1
C C6 0.1744(3) 0.4033(3) 0.1250(2) 0.0143(6) Uani d 1
H H6 0.2229 0.4290 0.0642 0.017 Uiso calc 1
C C7 0.0330(4) 0.1124(3) 0.2607(3) 0.0238(8) Uani d 1
H H7A 0.0324 0.0893 0.3356 0.036 Uiso calc 1
H H7B 0.0944 0.0618 0.2281 0.036 Uiso calc 1
H H7C -0.0527 0.1019 0.2338 0.036 Uiso calc 1
C C8 0.2576(3) 0.6603(3) 0.0404(2) 0.0125(6) Uani d 1
C C9 0.3909(3) 0.6544(4) 0.0417(3) 0.0263(8) Uani d 1
H H9 0.4338 0.6500 0.1058 0.032 Uiso calc 1
C C10 0.4618(3) 0.6549(4) -0.0489(3) 0.0275(8) Uani d 1
H H10 0.5525 0.6521 -0.0456 0.033 Uiso calc 1
C C11 0.4039(3) 0.6592(3) -0.1441(2) 0.0159(6) Uani d 1
C C12 0.2701(3) 0.6658(3) -0.1455(3) 0.0209(7) Uani d 1
H H12 0.2274 0.6704 -0.2097 0.025 Uiso calc 1
C C13 0.1983(3) 0.6658(3) -0.0549(3) 0.0198(7) Uani d 1
H H13 0.1076 0.6697 -0.0581 0.024 Uiso calc 1
C C14 0.4829(3) 0.6576(3) -0.2416(3) 0.0215(7) Uani d 1
H H14A 0.5249 0.7353 -0.2590 0.032 Uiso calc 1
H H14B 0.4273 0.6424 -0.2983 0.032 Uiso calc 1
H H14C 0.5480 0.5940 -0.2308 0.032 Uiso calc 1
C C15 0.0115(3) 0.7157(3) 0.1292(2) 0.0123(6) Uani d 1
C C16 0.0042(3) 0.8404(3) 0.1045(3) 0.0173(7) Uani d 1
H H16 0.0806 0.8861 0.0968 0.021 Uiso calc 1
C C17 -0.1134(3) 0.8983(3) 0.0909(3) 0.0186(7) Uani d 1
H H17 -0.1160 0.9830 0.0735 0.022 Uiso calc 1
C C18 -0.2277(3) 0.8350(3) 0.1024(2) 0.0180(7) Uani d 1
C C19 -0.2203(3) 0.7104(3) 0.1246(3) 0.0182(7) Uani d 1
H H19 -0.2969 0.6650 0.1312 0.022 Uiso calc 1
C C20 -0.1024(3) 0.6512(3) 0.1374(3) 0.0168(7) Uani d 1
H H20 -0.0997 0.5661 0.1518 0.020 Uiso calc 1
C C21 -0.3553(3) 0.8995(4) 0.0937(3) 0.0271(8) Uani d 1
H H21A -0.4068 0.8674 0.0414 0.041 Uiso calc 1
H H21B -0.3415 0.9855 0.0734 0.041 Uiso calc 1
H H21C -0.4003 0.8874 0.1606 0.041 Uiso calc 1
C C22 0.4281(3) 0.6810(3) 0.2888(2) 0.0152(6) Uani d 1
C C23 0.3029(3) 0.8760(3) 0.2091(3) 0.0162(6) Uani d 1
C C24 0.2352(3) 0.5818(3) 0.5051(3) 0.0148(6) Uani d 1
C C25 0.2099(3) 0.4613(3) 0.5673(3) 0.0219(7) Uani d 1
H H25A 0.1252 0.4330 0.5505 0.033 Uiso calc 1
H H25B 0.2127 0.4693 0.6412 0.033 Uiso calc 1
H H25C 0.2753 0.4034 0.5505 0.033 Uiso calc 1
C C26 0.0355(3) 0.8338(3) 0.4138(2) 0.0113(6) Uani d 1
C C27 -0.1052(3) 0.8548(3) 0.4291(3) 0.0161(6) Uani d 1
H H27A -0.1508 0.8404 0.3667 0.024 Uiso calc 1
H H27B -0.1198 0.9379 0.4423 0.024 Uiso calc 1
H H27C -0.1368 0.7999 0.4881 0.024 Uiso calc 1
C C28 0.3296(3) 0.9928(3) 0.4006(3) 0.0169(7) Uani d 1
C C29 0.4871(3) 0.8127(3) 0.4656(3) 0.0198(7) Uani d 1
C C30 0.3235(3) 0.9004(3) 0.6145(3) 0.0176(7) Uani d 1
O O1 0.5308(2) 0.6419(2) 0.28700(19) 0.0244(6) Uani d 1
O O2 0.3279(2) 0.9606(2) 0.1523(2) 0.0252(6) Uani d 1
O O3 0.2162(2) 0.5898(2) 0.40969(17) 0.0177(5) Uani d 1
O O4 0.2747(2) 0.6648(2) 0.55293(18) 0.0173(5) Uani d 1
O O5 0.0720(2) 0.7938(2) 0.33261(17) 0.0159(5) Uani d 1
O O6 0.1085(2) 0.8585(2) 0.48501(17) 0.0141(4) Uani d 1
O O7 0.3398(3) 1.0848(2) 0.3535(2) 0.0280(6) Uani d 1
O O8 0.5950(2) 0.7955(3) 0.4569(2) 0.0335(7) Uani d 1
O O9 0.3396(3) 0.9413(2) 0.6878(2) 0.0300(6) Uani d 1
Os Os1 0.26266(2) 0.74048(2) 0.30025(2) 0.01069(4) Uani d 1
Os Os2 0.31080(2) 0.84058(2) 0.47863(2) 0.01191(4) Uani d 1
P P1 0.16761(7) 0.64666(7) 0.16222(6) 0.01095(15) Uani d 1

loop_
_atom_site_aniso_label
_atom_site_aniso_U_11
_atom_site_aniso_U_22
_atom_site_aniso_U_33
_atom_site_aniso_U_12
_atom_site_aniso_U_13
_atom_site_aniso_U_23
C1 0.0122(14) 0.0121(15) 0.0139(15) 0.0001(11) -0.0031(12) -0.0014(12)
C2 0.0146(15) 0.0164(16) 0.0136(15) -0.0008(12) 0.0003(12) -0.0056(12)
C3 0.0140(15) 0.0195(16) 0.0132(15) -0.0031(12) -0.0002(12) -0.0005(12)
C4 0.0150(15) 0.0132(15) 0.0176(16) -0.0012(12) -0.0043(12) -0.0026(12)
C5 0.0182(16) 0.0178(16) 0.0158(16) -0.0001(13) 0.0012(13) -0.0071(13)
C6 0.0133(14) 0.0185(16) 0.0110(15) 0.0002(12) 0.0014(12) -0.0019(12)
C7 0.0291(19) 0.0160(17) 0.0263(19) -0.0043(14) 0.0014(15) -0.0025(14)
C8 0.0136(14) 0.0121(14) 0.0116(15) -0.0018(11) 0.0014(12) -0.0007(11)
C9 0.0159(17) 0.051(2) 0.0130(17) 0.0006(16) -0.0027(13) -0.0080(16)
C10 0.0116(16) 0.052(3) 0.0196(18) 0.0007(16) -0.0013(13) -0.0082(17)
C11 0.0187(16) 0.0151(15) 0.0136(15) -0.0004(12) 0.0014(12) -0.0008(12)
C12 0.0182(16) 0.033(2) 0.0107(16) -0.0011(14) -0.0025(13) 0.0016(14)
C13 0.0139(15) 0.0313(19) 0.0137(16) -0.0017(14) -0.0017(12) -0.0003(14)
C14 0.0198(17) 0.0288(19) 0.0150(16) -0.0015(14) 0.0024(13) 0.0001(14)
C15 0.0113(14) 0.0171(15) 0.0091(14) -0.0002(12) -0.0003(11) -0.0033(12)
C16 0.0161(15) 0.0174(16) 0.0183(16) -0.0029(12) -0.0039(13) -0.0011(13)
C17 0.0229(17) 0.0164(16) 0.0170(16) 0.0029(13) -0.0032(13) -0.0033(13)
C18 0.0151(15) 0.0289(18) 0.0105(15) 0.0042(13) -0.0001(12) -0.0045(13)
C19 0.0134(15) 0.0254(18) 0.0158(16) -0.0011(13) 0.0012(12) -0.0026(13)
C20 0.0161(15) 0.0191(16) 0.0153(16) -0.0019(13) 0.0003(12) -0.0020(13)
C21 0.0188(17) 0.035(2) 0.027(2) 0.0091(15) -0.0022(15) -0.0020(16)
C22 0.0166(16) 0.0174(16) 0.0123(15) -0.0021(12) -0.0022(12) -0.0043(12)
C23 0.0130(15) 0.0172(16) 0.0191(17) -0.0014(12) -0.0008(12) -0.0049(13)
C24 0.0105(14) 0.0169(16) 0.0169(16) 0.0047(12) -0.0002(12) -0.0018(12)
C25 0.0248(18) 0.0175(17) 0.0226(18) -0.0001(14) 0.0013(14) 0.0010(14)
C26 0.0126(14) 0.0067(13) 0.0139(15) -0.0001(11) 0.0000(11) 0.0015(11)
C27 0.0107(14) 0.0164(16) 0.0218(17) 0.0017(12) -0.0004(12) -0.0046(13)
C28 0.0143(15) 0.0186(17) 0.0184(16) -0.0022(12) -0.0020(12) -0.0046(13)
C29 0.0188(17) 0.0204(17) 0.0231(18) -0.0023(13) -0.0044(14) -0.0137(14)
C30 0.0168(16) 0.0174(16) 0.0194(17) 0.0034(13) -0.0039(13) -0.0048(13)
O1 0.0170(12) 0.0357(15) 0.0218(13) 0.0083(11) -0.0028(10) -0.0093(11)
O2 0.0264(13) 0.0222(13) 0.0249(14) -0.0046(10) 0.0025(11) 0.0052(11)
O3 0.0231(12) 0.0169(12) 0.0133(11) -0.0057(9) -0.0018(9) -0.0018(9)
O4 0.0220(12) 0.0143(11) 0.0154(12) 0.0015(9) -0.0033(9) -0.0015(9)
O5 0.0109(10) 0.0222(12) 0.0156(11) 0.0009(9) -0.0002(9) -0.0064(9)
O6 0.0108(10) 0.0178(11) 0.0147(11) 0.0008(9) -0.0002(8) -0.0055(9)
O7 0.0348(15) 0.0190(13) 0.0297(15) -0.0072(11) -0.0022(12) -0.0004(11)
O8 0.0141(13) 0.0394(16) 0.0526(19) 0.0008(11) -0.0028(12) -0.0274(14)
O9 0.0373(15) 0.0333(15) 0.0224(14) 0.0082(12) -0.0084(12) -0.0151(12)
Os1 0.00957(6) 0.01199(7) 0.01086(7) -0.00047(4) 0.00070(4) -0.00293(4)
Os2 0.01044(6) 0.01276(7) 0.01335(7) -0.00026(4) -0.00131(5) -0.00473(5)
P1 0.0100(3) 0.0127(4) 0.0104(4) -0.0016(3) 0.0017(3) -0.0024(3)

loop_
_atom_type_symbol
_atom_type_description
_atom_type_scat_dispersion_real
_atom_type_scat_dispersion_imag
_atom_type_scat_source
C C 0.0033 0.0016 'International Tables Vol C Tables 4.2.6.8 and 6.1.1.4'
H H 0.0000 0.0000 'International Tables Vol C Tables 4.2.6.8 and 6.1.1.4'
O O 0.0106 0.0060 'International Tables Vol C Tables 4.2.6.8 and 6.1.1.4'
Os Os -1.2165 7.6030 'International Tables Vol C Tables 4.2.6.8 and 6.1.1.4'
P P 0.1023 0.0942 'International Tables Vol C Tables 4.2.6.8 and 6.1.1.4'

loop_
_geom_angle_atom_site_label_1
_geom_angle_atom_site_label_2
_geom_angle_atom_site_label_3
_geom_angle
C6 C1 C2 118.4(3)
C6 C1 P1 123.4(2)
C2 C1 P1 118.3(2)
C3 C2 C1 120.6(3)
C3 C2 H2 119.7
C1 C2 H2 119.7
C2 C3 C4 121.2(3)
C2 C3 H3 119.4
C4 C3 H3 119.4
C3 C4 C5 118.1(3)
C3 C4 C7 120.5(3)
C5 C4 C7 121.3(3)
C6 C5 C4 120.8(3)
C6 C5 H5 119.6
C4 C5 H5 119.6
C1 C6 C5 120.8(3)
C1 C6 H6 119.6
C5 C6 H6 119.6
C4 C7 H7A 109.5
C4 C7 H7B 109.5
H7A C7 H7B 109.5
C4 C7 H7C 109.5
H7A C7 H7C 109.5
H7B C7 H7C 109.5
C13 C8 C9 117.8(3)
C13 C8 P1 122.5(2)
C9 C8 P1 119.5(2)
C10 C9 C8 121.0(3)
C10 C9 H9 119.5
C8 C9 H9 119.5
C11 C10 C9 121.8(3)
C11 C10 H10 119.1
C9 C10 H10 119.1
C10 C11 C12 117.2(3)
C10 C11 C14 120.8(3)
C12 C11 C14 122.0(3)
C13 C12 C11 121.4(3)
C13 C12 H12 119.3
C11 C12 H12 119.3
C12 C13 C8 120.9(3)
C12 C13 H13 119.6
C8 C13 H13 119.6
C11 C14 H14A 109.5
C11 C14 H14B 109.5
H14A C14 H14B 109.5
C11 C14 H14C 109.5
H14A C14 H14C 109.5
H14B C14 H14C 109.5
C20 C15 C16 118.1(3)
C20 C15 P1 123.0(2)
C16 C15 P1 118.6(2)
C17 C16 C15 120.7(3)
C17 C16 H16 119.6
C15 C16 H16 119.6
C16 C17 C18 121.5(3)
C16 C17 H17 119.3
C18 C17 H17 119.3
C17 C18 C19 117.8(3)
C17 C18 C21 121.0(3)
C19 C18 C21 121.2(3)
C18 C19 C20 121.2(3)
C18 C19 H19 119.4
C20 C19 H19 119.4
C15 C20 C19 120.6(3)
C15 C20 H20 119.7
C19 C20 H20 119.7
C18 C21 H21A 109.5
C18 C21 H21B 109.5
H21A C21 H21B 109.5
C18 C21 H21C 109.5
H21A C21 H21C 109.5
H21B C21 H21C 109.5
O1 C22 Os1 176.5(3)
O2 C23 Os1 179.9(4)
O3 C24 O4 125.8(3)
O3 C24 C25 116.7(3)
O4 C24 C25 117.5(3)
C24 C25 H25A 109.5
C24 C25 H25B 109.5
H25A C25 H25B 109.5
C24 C25 H25C 109.5
H25A C25 H25C 109.5
H25B C25 H25C 109.5
O5 C26 O6 125.1(3)
O5 C26 C27 118.1(3)
O6 C26 C27 116.7(3)
C26 C27 H27A 109.5
C26 C27 H27B 109.5
H27A C27 H27B 109.5
C26 C27 H27C 109.5
H27A C27 H27C 109.5
H27B C27 H27C 109.5
O7 C28 Os2 179.4(3)
O8 C29 Os2 179.5(3)
O9 C30 Os2 173.5(3)
C24 O3 Os1 125.3(2)
C24 O4 Os2 122.6(2)
C26 O5 Os1 125.1(2)
C26 O6 Os2 123.45(19)
C23 Os1 C22 90.83(14)
C23 Os1 O5 96.20(12)
C22 Os1 O5 172.36(12)
C23 Os1 O3 177.66(12)
C22 Os1 O3 89.97(12)
O5 Os1 O3 82.89(9)
C23 Os1 P1 90.97(11)
C22 Os1 P1 98.03(10)
O5 Os1 P1 84.88(7)
O3 Os1 P1 91.10(7)
C23 Os1 Os2 96.20(10)
C22 Os1 Os2 94.14(10)
O5 Os1 Os2 82.15(6)
O3 Os1 Os2 81.55(7)
P1 Os1 Os2 165.78(2)
C29 Os2 C28 89.92(15)
C29 Os2 C30 94.50(14)
C28 Os2 C30 95.08(14)
C29 Os2 O4 93.53(13)
C28 Os2 O4 173.31(11)
C30 Os2 O4 90.37(12)
C29 Os2 O6 174.59(11)
C28 Os2 O6 92.36(12)
C30 Os2 O6 90.19(11)
O4 Os2 O6 83.72(9)
C29 Os2 Os1 91.62(10)
C28 Os2 Os1 90.16(10)
C30 Os2 Os1 171.95(10)
O4 Os2 Os1 84.02(7)
O6 Os2 Os1 83.47(6)
C1 P1 C8 103.95(14)
C1 P1 C15 104.43(14)
C8 P1 C15 104.85(14)
C1 P1 Os1 116.59(11)
C8 P1 Os1 115.81(11)
C15 P1 Os1 109.99(10)

loop_
_geom_bond_atom_site_label_1
_geom_bond_atom_site_label_2
_geom_bond_distance
C1 C6 1.392(4)
C1 C2 1.406(4)
C1 P1 1.820(3)
C2 C3 1.383(4)
C2 H2 0.9500
C3 C4 1.398(5)
C3 H3 0.9500
C4 C5 1.399(5)
C4 C7 1.507(5)
C5 C6 1.394(5)
C5 H5 0.9500
C6 H6 0.9500
C7 H7A 0.9800
C7 H7B 0.9800
C7 H7C 0.9800
C8 C13 1.391(4)
C8 C9 1.394(5)
C8 P1 1.825(3)
C9 C10 1.386(5)
C9 H9 0.9500
C10 C11 1.385(5)
C10 H10 0.9500
C11 C12 1.400(5)
C11 C14 1.508(5)
C12 C13 1.391(5)
C12 H12 0.9500
C13 H13 0.9500
C14 H14A 0.9800
C14 H14B 0.9800
C14 H14C 0.9800
C15 C20 1.395(4)
C15 C16 1.399(4)
C15 P1 1.834(3)
C16 C17 1.388(5)
C16 H16 0.9500
C17 C18 1.392(5)
C17 H17 0.9500
C18 C19 1.395(5)
C18 C21 1.511(5)
C19 C20 1.397(5)
C19 H19 0.9500
C20 H20 0.9500
C21 H21A 0.9800
C21 H21B 0.9800
C21 H21C 0.9800
C22 O1 1.157(4)
C22 Os1 1.858(3)
C23 O2 1.159(4)
C23 Os1 1.857(3)
C24 O3 1.256(4)
C24 O4 1.260(4)
C24 C25 1.512(5)
C25 H25A 0.9800
C25 H25B 0.9800
C25 H25C 0.9800
C26 O5 1.255(4)
C26 O6 1.269(4)
C26 C27 1.502(4)
C27 H27A 0.9800
C27 H27B 0.9800
C27 H27C 0.9800
C28 O7 1.139(4)
C28 Os2 1.887(3)
C29 O8 1.148(4)
C29 Os2 1.875(3)
C30 O9 1.126(4)
C30 Os2 1.979(3)
O3 Os1 2.128(2)
O4 Os2 2.122(2)
O5 Os1 2.127(2)
O6 Os2 2.124(2)
Os1 P1 2.4261(10)
Os1 Os2 2.7624(8)

loop_
_geom_torsion_atom_site_label_1
_geom_torsion_atom_site_label_2
_geom_torsion_atom_site_label_3
_geom_torsion_atom_site_label_4
_geom_torsion
C6 C1 C2 C3 -1.1(5)
P1 C1 C2 C3 177.7(2)
C1 C2 C3 C4 1.0(5)
C2 C3 C4 C5 0.0(5)
C2 C3 C4 C7 -178.3(3)
C3 C4 C5 C6 -0.9(5)
C7 C4 C5 C6 177.3(3)
C2 C1 C6 C5 0.2(5)
P1 C1 C6 C5 -178.6(2)
C4 C5 C6 C1 0.8(5)
C13 C8 C9 C10 0.4(6)
P1 C8 C9 C10 174.8(3)
C8 C9 C10 C11 -1.1(6)
C9 C10 C11 C12 1.4(6)
C9 C10 C11 C14 -179.0(4)
C10 C11 C12 C13 -1.2(5)
C14 C11 C12 C13 179.3(3)
C11 C12 C13 C8 0.6(6)
C9 C8 C13 C12 -0.2(5)
P1 C8 C13 C12 -174.4(3)
C20 C15 C16 C17 1.5(5)
P1 C15 C16 C17 -172.3(3)
C15 C16 C17 C18 0.7(5)
C16 C17 C18 C19 -2.2(5)
C16 C17 C18 C21 176.4(3)
C17 C18 C19 C20 1.5(5)
C21 C18 C19 C20 -177.0(3)
C16 C15 C20 C19 -2.2(5)
P1 C15 C20 C19 171.4(2)
C18 C19 C20 C15 0.6(5)
O4 C24 O3 Os1 6.4(5)
C25 C24 O3 Os1 -172.8(2)
O3 C24 O4 Os2 2.3(4)
C25 C24 O4 Os2 -178.5(2)
O6 C26 O5 Os1 6.5(4)
C27 C26 O5 Os1 -173.6(2)
O5 C26 O6 Os2 1.6(4)
C27 C26 O6 Os2 -178.3(2)
C6 C1 P1 C8 -0.2(3)
C2 C1 P1 C8 -178.9(2)
C6 C1 P1 C15 109.5(3)
C2 C1 P1 C15 -69.2(3)
C6 C1 P1 Os1 -128.9(2)
C2 C1 P1 Os1 52.3(3)
C13 C8 P1 C1 82.1(3)
C9 C8 P1 C1 -92.0(3)
C13 C8 P1 C15 -27.3(3)
C9 C8 P1 C15 158.6(3)
C13 C8 P1 Os1 -148.7(2)
C9 C8 P1 Os1 37.2(3)
C20 C15 P1 C1 6.1(3)
C16 C15 P1 C1 179.7(3)
C20 C15 P1 C8 115.2(3)
C16 C15 P1 C8 -71.3(3)
C20 C15 P1 Os1 -119.7(3)
C16 C15 P1 Os1 53.8(3)
